data_7059078
loop_
_publ_author_name
'Podjed, Nina'
'Stare, Petra'
'Koro\<sec, Romana Cerc'
'Alcaide, Mar\'ia M.'
'L\'opez-Serrano, Joaqu\'in'
'Modec, Barbara'

_publ_section_title
;
 3-Amino-1-propanol and N-methylaminoethanol: coordination to zinc(ii) vs.
 decomposition to ammonia
;
_journal_issue 2
_journal_name_full 'New Journal of Chemistry'
_journal_page_first 387
_journal_page_last 400
_journal_paper_doi 10.1039/C9NJ05005A
_journal_volume 44
_journal_year 2020
_chemical_formula_moiety 'C20 H15 N3 O4 Zn'
_chemical_formula_sum 'C20 H15 N3 O4 Zn'
_chemical_formula_weight 426.72
_space_group_crystal_system monoclinic
_space_group_IT_number 14
_space_group_name_Hall '-P 2yn'
_space_group_name_H-M_alt 'P 1 21/n 1'
_atom_sites_solution_hydrogens difmap
_audit_creation_date 2019-08-06
_audit_creation_method
;
Olex2 1.2
(compiled 2018.05.29 svn.r3508 for OlexSys, GUI svn.r5506)
;
_audit_update_record
;
2019-11-06 deposited with the CCDC.	2019-11-20 downloaded from the CCDC.
;
_cell_angle_alpha 90
_cell_angle_beta 97.083(3)
_cell_angle_gamma 90
_cell_formula_units_Z 4
_cell_length_a 12.3289(4)
_cell_length_b 9.6117(4)
_cell_length_c 14.9979(6)
_cell_measurement_reflns_used 4426
_cell_measurement_temperature 150.00(10)
_cell_measurement_theta_max 29.4410
_cell_measurement_theta_min 3.6600
_cell_volume 1763.71(12)
_computing_cell_refinement 'CrysAlisPro 1.171.38.46 (Rigaku OD, 2015)'
_computing_data_collection 'CrysAlisPro 1.171.38.46 (Rigaku OD, 2015)'
_computing_data_reduction 'CrysAlisPro 1.171.38.46 (Rigaku OD, 2015)'
_computing_molecular_graphics 'Olex2 (Dolomanov et al., 2009)'
_computing_publication_material 'Olex2 (Dolomanov et al., 2009)'
_computing_structure_refinement 'ShelXL (Sheldrick, 2015)'
_computing_structure_solution 'SHELXT 2018/2 (Sheldrick, 2018)'
_diffrn_ambient_environment N~2~
_diffrn_ambient_temperature 150.00(10)
_diffrn_detector 'CCD plate'
_diffrn_detector_area_resol_mean 10.4933
_diffrn_detector_type Atlas
_diffrn_measured_fraction_theta_full 0.998
_diffrn_measured_fraction_theta_max 0.868
_diffrn_measurement_details
;
List of Runs (angles in degrees, time in seconds):

  # Type    Start    End  Width  t~exp~   \w     \q     \k     \f   Frames
#--------------------------------------------------------------------------
  1  \w     -6.00  25.00   1.00   28.00    --  -13.28 -99.00  30.00   31
  2  \w   -103.00 -77.00   1.00   28.00    --  -13.28-178.00  30.00   26
  3  \w    -19.00  17.00   1.00   28.00    --  -13.28 -99.00 -90.00   36
  4  \w     47.00  85.00   1.00   28.00    --   13.28 178.00-150.00   38
  5  \w    -61.00  38.00   1.00   28.00    --   13.28 -57.00   0.00   99
;
_diffrn_measurement_device 'four-circle diffractometer'
_diffrn_measurement_device_type 'SuperNova, Dual, Cu at zero, Atlas'
_diffrn_measurement_method '\w scans'
_diffrn_orient_matrix_type 'CrysAlisPro convention (1999,Acta A55,543-557)'
_diffrn_orient_matrix_UB_11 -0.0314661000
_diffrn_orient_matrix_UB_12 -0.0334285000
_diffrn_orient_matrix_UB_13 -0.0366511000
_diffrn_orient_matrix_UB_21 0.0272171000
_diffrn_orient_matrix_UB_22 0.0394557000
_diffrn_orient_matrix_UB_23 -0.0304750000
_diffrn_orient_matrix_UB_31 0.0403644000
_diffrn_orient_matrix_UB_32 -0.0526377000
_diffrn_orient_matrix_UB_33 0.0004361000
_diffrn_radiation_monochromator mirror
_diffrn_radiation_probe x-ray
_diffrn_radiation_type MoK\a
_diffrn_radiation_wavelength 0.71073
_diffrn_reflns_av_R_equivalents 0.0260
_diffrn_reflns_av_unetI/netI 0.0367
_diffrn_reflns_Laue_measured_fraction_full 0.998
_diffrn_reflns_Laue_measured_fraction_max 0.868
_diffrn_reflns_limit_h_max 16
_diffrn_reflns_limit_h_min -16
_diffrn_reflns_limit_k_max 13
_diffrn_reflns_limit_k_min -12
_diffrn_reflns_limit_l_max 14
_diffrn_reflns_limit_l_min -20
_diffrn_reflns_number 10390
_diffrn_reflns_point_group_measured_fraction_full 0.998
_diffrn_reflns_point_group_measured_fraction_max 0.868
_diffrn_reflns_theta_full 25.242
_diffrn_reflns_theta_max 29.970
_diffrn_reflns_theta_min 2.928
_diffrn_source 'micro-focus sealed X-ray tube'
_diffrn_source_type 'SuperNova (Mo) X-ray Source'
_exptl_absorpt_coefficient_mu 1.426
_exptl_absorpt_correction_T_max 1.00000
_exptl_absorpt_correction_T_min 0.91253
_exptl_absorpt_correction_type multi-scan
_exptl_absorpt_process_details
;
CrysAlisPro 1.171.38.46 (Rigaku Oxford Diffraction, 2015)
Empirical absorption correction using spherical harmonics,
 implemented in SCALE3 ABSPACK scaling algorithm.
;
_exptl_crystal_colour colourless
_exptl_crystal_density_diffrn 1.607
_exptl_crystal_density_meas ?
_exptl_crystal_density_method 'not measured'
_exptl_crystal_description block
_exptl_crystal_F_000 872
_exptl_crystal_size_max 0.4
_exptl_crystal_size_mid 0.1
_exptl_crystal_size_min 0.05
_refine_diff_density_max 0.428
_refine_diff_density_min -0.299
_refine_diff_density_rms 0.067
_refine_ls_extinction_method none
_refine_ls_goodness_of_fit_ref 1.054
_refine_ls_hydrogen_treatment refall
_refine_ls_matrix_type full
_refine_ls_number_parameters 313
_refine_ls_number_reflns 4446
_refine_ls_number_restraints 0
_refine_ls_restrained_S_all 1.054
_refine_ls_R_factor_all 0.0453
_refine_ls_R_factor_gt 0.0319
_refine_ls_shift/su_max 0.001
_refine_ls_shift/su_mean 0.000
_refine_ls_structure_factor_coef Fsqd
_refine_ls_weighting_details 'w=1/[\s^2^(Fo^2^)+(0.0275P)^2^+0.9881P] where P=(Fo^2^+2Fc^2^)/3'
_refine_ls_weighting_scheme calc
_refine_ls_wR_factor_gt 0.0699
_refine_ls_wR_factor_ref 0.0768
_reflns_Friedel_coverage 0.000
_reflns_number_gt 3589
_reflns_number_total 4446
_reflns_threshold_expression 'I > 2\s(I)'
_cod_data_source_file c9nj05005a3.cif
_cod_data_source_block 1
_cod_depositor_comments
;
The following automatic conversions were performed:

data item '_exptl_crystal_density_meas' value 'not measured' was
changed to '?' -- the value is perceived as not measured.

Automatic conversion script
Id: cif_fix_values 6909 2019-04-08 15:41:33Z antanas 

 Adding full bibliography for 7059078--7059083.cif.

 Adding full bibliography for 7059078--7059083.cif.
;
_cod_database_code 7059078
_shelx_shelxl_version_number 2018/3
_shelx_space_group_comment
;
The symmetry employed for this shelxl refinement is uniquely defined
by the following loop, which should always be used as a source of
symmetry information in preference to the above space-group names.
They are only intended as comments.
;
_shelx_estimated_absorpt_t_max 0.932
_shelx_estimated_absorpt_t_min 0.599

loop_
_space_group_symop_operation_xyz
'x, y, z'
'-x+1/2, y+1/2, -z+1/2'
'-x, -y, -z'
'x-1/2, -y-1/2, z-1/2'

loop_
_atom_site_label
_atom_site_type_symbol
_atom_site_fract_x
_atom_site_fract_y
_atom_site_fract_z
_atom_site_U_iso_or_equiv
_atom_site_adp_type
_atom_site_occupancy
_atom_site_site_symmetry_order
_atom_site_calc_flag
Zn1 Zn 0.50568(2) 0.68314(2) 0.26798(2) 0.01838(8) Uani 1 1 d
O1 O 0.36629(11) 0.58660(15) 0.22076(9) 0.0232(3) Uani 1 1 d
O2 O 0.64722(11) 0.58926(15) 0.30956(9) 0.0240(3) Uani 1 1 d
O11 O 0.21543(12) 0.48921(17) 0.26082(10) 0.0326(4) Uani 1 1 d
O22 O 0.78568(12) 0.47192(18) 0.26398(10) 0.0343(4) Uani 1 1 d
N1 N 0.43753(12) 0.64476(17) 0.39158(10) 0.0179(3) Uani 1 1 d
N2 N 0.57066(12) 0.65744(17) 0.14169(11) 0.0188(3) Uani 1 1 d
N3 N 0.50418(15) 0.8931(2) 0.28090(14) 0.0249(4) Uani 1 1 d
H3A H 0.445(2) 0.928(3) 0.2577(16) 0.036(7) Uiso 1 1 d
H3B H 0.560(2) 0.929(3) 0.2594(16) 0.036(7) Uiso 1 1 d
H3C H 0.512(2) 0.914(3) 0.339(2) 0.055(9) Uiso 1 1 d
C10 C 0.47635(15) 0.68394(19) 0.47772(13) 0.0182(4) Uani 1 1 d
C11 C 0.58473(17) 0.7332(2) 0.49703(14) 0.0245(4) Uani 1 1 d
H11 H 0.6274(18) 0.733(2) 0.4513(15) 0.022(6) Uiso 1 1 d
C12 C 0.62355(19) 0.7745(2) 0.58219(15) 0.0281(5) Uani 1 1 d
H12 H 0.693(2) 0.810(2) 0.5949(15) 0.028(6) Uiso 1 1 d
C13 C 0.5564(2) 0.7676(2) 0.65158(15) 0.0289(5) Uani 1 1 d
H13 H 0.5847(19) 0.796(2) 0.7107(16) 0.028(6) Uiso 1 1 d
C14 C 0.4529(2) 0.7186(2) 0.63496(14) 0.0273(5) Uani 1 1 d
H14 H 0.404(2) 0.716(2) 0.6786(17) 0.034(7) Uiso 1 1 d
C15 C 0.40880(17) 0.6759(2) 0.54748(13) 0.0215(4) Uani 1 1 d
C16 C 0.30167(17) 0.6254(2) 0.52611(14) 0.0237(4) Uani 1 1 d
H16 H 0.2560(18) 0.624(2) 0.5725(15) 0.025(6) Uiso 1 1 d
C17 C 0.26593(16) 0.5846(2) 0.44042(14) 0.0227(4) Uani 1 1 d
H17 H 0.2000(18) 0.554(2) 0.4251(13) 0.018(5) Uiso 1 1 d
C18 C 0.33747(15) 0.5962(2) 0.37450(13) 0.0191(4) Uani 1 1 d
C19 C 0.30188(15) 0.5528(2) 0.27744(13) 0.0209(4) Uani 1 1 d
C20 C 0.52753(15) 0.6956(2) 0.05652(13) 0.0192(4) Uani 1 1 d
C21 C 0.43429(17) 0.7824(2) 0.04418(14) 0.0242(4) Uani 1 1 d
H21 H 0.4040(18) 0.811(2) 0.0949(15) 0.020(5) Uiso 1 1 d
C22 C 0.39205(19) 0.8228(2) -0.04048(14) 0.0281(5) Uani 1 1 d
H22 H 0.3298(19) 0.877(2) -0.0492(15) 0.029(6) Uiso 1 1 d
C23 C 0.4401(2) 0.7774(2) -0.11600(15) 0.0296(5) Uani 1 1 d
H23 H 0.409(2) 0.807(2) -0.1714(17) 0.034(7) Uiso 1 1 d
C24 C 0.52806(18) 0.6918(2) -0.10622(14) 0.0263(5) Uani 1 1 d
H24 H 0.5590(19) 0.657(2) -0.1548(16) 0.031(6) Uiso 1 1 d
C25 C 0.57555(16) 0.6497(2) -0.01930(13) 0.0216(4) Uani 1 1 d
C26 C 0.66889(17) 0.5637(2) -0.00488(14) 0.0251(4) Uani 1 1 d
H26 H 0.6991(18) 0.530(2) -0.0561(14) 0.023(6) Uiso 1 1 d
C27 C 0.71097(17) 0.5294(2) 0.08040(14) 0.0247(4) Uani 1 1 d
H27 H 0.7687(18) 0.473(2) 0.0919(14) 0.023(6) Uiso 1 1 d
C28 C 0.65904(15) 0.5789(2) 0.15269(13) 0.0197(4) Uani 1 1 d
C29 C 0.70229(15) 0.5430(2) 0.24953(13) 0.0226(4) Uani 1 1 d

loop_
_atom_site_aniso_label
_atom_site_aniso_U_11
_atom_site_aniso_U_22
_atom_site_aniso_U_33
_atom_site_aniso_U_23
_atom_site_aniso_U_13
_atom_site_aniso_U_12
Zn1 0.01544(11) 0.02279(12) 0.01719(13) -0.00053(10) 0.00305(8) 0.00053(9)
O1 0.0207(7) 0.0321(8) 0.0169(7) -0.0019(6) 0.0020(5) -0.0039(6)
O2 0.0201(7) 0.0329(8) 0.0192(7) 0.0024(6) 0.0034(5) 0.0068(6)
O11 0.0216(7) 0.0448(9) 0.0300(8) 0.0012(8) -0.0022(6) -0.0108(7)
O22 0.0241(8) 0.0487(10) 0.0306(8) 0.0035(8) 0.0054(6) 0.0154(7)
N1 0.0160(7) 0.0214(8) 0.0164(8) 0.0004(7) 0.0023(6) 0.0004(6)
N2 0.0171(7) 0.0211(8) 0.0185(8) -0.0014(7) 0.0032(6) -0.0008(6)
N3 0.0172(8) 0.0265(9) 0.0310(11) -0.0019(9) 0.0035(8) 0.0007(8)
C10 0.0212(9) 0.0164(8) 0.0170(9) 0.0006(8) 0.0024(7) 0.0018(8)
C11 0.0223(10) 0.0286(11) 0.0225(10) -0.0010(9) 0.0020(8) -0.0010(9)
C12 0.0287(11) 0.0275(11) 0.0266(11) -0.0035(10) -0.0029(9) -0.0037(9)
C13 0.0434(13) 0.0245(10) 0.0178(10) -0.0035(10) 0.0000(9) -0.0020(10)
C14 0.0402(13) 0.0243(10) 0.0184(10) -0.0019(9) 0.0078(9) -0.0025(9)
C15 0.0285(10) 0.0176(9) 0.0190(10) 0.0018(8) 0.0057(8) 0.0018(8)
C16 0.0267(10) 0.0223(10) 0.0244(11) 0.0026(9) 0.0125(8) 0.0020(8)
C17 0.0174(9) 0.0241(10) 0.0272(11) 0.0030(9) 0.0057(8) -0.0002(8)
C18 0.0176(9) 0.0196(9) 0.0205(10) 0.0020(8) 0.0034(7) 0.0017(7)
C19 0.0176(9) 0.0239(10) 0.0202(10) 0.0015(9) -0.0011(7) -0.0003(8)
C20 0.0207(9) 0.0198(9) 0.0175(9) -0.0008(8) 0.0037(7) -0.0032(8)
C21 0.0273(10) 0.0261(10) 0.0196(10) -0.0037(9) 0.0048(8) 0.0034(9)
C22 0.0316(11) 0.0292(11) 0.0224(11) -0.0005(10) -0.0006(9) 0.0062(10)
C23 0.0407(13) 0.0292(11) 0.0179(11) 0.0015(10) 0.0000(9) 0.0003(10)
C24 0.0350(11) 0.0268(11) 0.0181(10) -0.0037(9) 0.0068(9) -0.0021(9)
C25 0.0251(10) 0.0204(9) 0.0203(10) -0.0018(9) 0.0066(8) -0.0037(8)
C26 0.0268(10) 0.0274(11) 0.0230(11) -0.0045(9) 0.0109(8) -0.0016(9)
C27 0.0205(10) 0.0278(11) 0.0270(11) -0.0028(10) 0.0073(8) 0.0051(9)
C28 0.0182(9) 0.0205(9) 0.0209(10) -0.0007(8) 0.0044(7) -0.0026(8)
C29 0.0172(9) 0.0261(10) 0.0244(10) 0.0004(9) 0.0026(7) 0.0008(8)

loop_
_atom_type_symbol
_atom_type_description
_atom_type_scat_dispersion_real
_atom_type_scat_dispersion_imag
_atom_type_scat_source
C C 0.0033 0.0016 'International Tables Vol C Tables 4.2.6.8 and 6.1.1.4'
H H 0.0000 0.0000 'International Tables Vol C Tables 4.2.6.8 and 6.1.1.4'
N N 0.0061 0.0033 'International Tables Vol C Tables 4.2.6.8 and 6.1.1.4'
O O 0.0106 0.0060 'International Tables Vol C Tables 4.2.6.8 and 6.1.1.4'
Zn Zn 0.2839 1.4301 'International Tables Vol C Tables 4.2.6.8 and 6.1.1.4'

loop_
_geom_angle_atom_site_label_1
_geom_angle_atom_site_label_2
_geom_angle_atom_site_label_3
_geom_angle
O1 Zn1 N1 79.44(6)
O1 Zn1 N2 91.82(6)
O1 Zn1 N3 118.50(7)
O2 Zn1 O1 125.45(6)
O2 Zn1 N1 94.15(6)
O2 Zn1 N2 79.49(6)
O2 Zn1 N3 115.99(7)
N1 Zn1 N2 163.54(6)
N3 Zn1 N1 94.53(7)
N3 Zn1 N2 101.91(7)
C19 O1 Zn1 117.38(12)
C29 O2 Zn1 117.34(12)
C10 N1 Zn1 129.29(12)
C18 N1 Zn1 110.39(12)
C18 N1 C10 119.37(16)
C20 N2 Zn1 130.02(12)
C28 N2 Zn1 110.23(13)
C28 N2 C20 119.26(16)
N1 C10 C11 119.70(17)
N1 C10 C15 120.72(17)
C11 C10 C15 119.58(18)
C12 C11 C10 120.1(2)
C11 C12 C13 120.5(2)
C14 C13 C12 120.4(2)
C13 C14 C15 121.1(2)
C10 C15 C14 118.31(19)
C16 C15 C10 118.13(18)
C16 C15 C14 123.57(19)
C17 C16 C15 119.94(18)
C16 C17 C18 118.76(19)
N1 C18 C17 123.06(18)
N1 C18 C19 115.83(16)
C17 C18 C19 121.11(17)
O1 C19 C18 115.91(16)
O11 C19 O1 126.03(19)
O11 C19 C18 118.06(17)
N2 C20 C21 119.68(17)
N2 C20 C25 120.81(17)
C21 C20 C25 119.52(18)
C22 C21 C20 119.95(19)
C21 C22 C23 120.6(2)
C24 C23 C22 120.7(2)
C23 C24 C25 120.4(2)
C20 C25 C24 118.83(18)
C26 C25 C20 118.25(18)
C26 C25 C24 122.92(19)
C27 C26 C25 119.68(19)
C26 C27 C28 119.03(19)
N2 C28 C27 122.96(18)
N2 C28 C29 115.80(17)
C27 C28 C29 121.24(17)
O2 C29 C28 116.15(17)
O22 C29 O2 125.18(19)
O22 C29 C28 118.67(18)

loop_
_geom_bond_atom_site_label_1
_geom_bond_atom_site_label_2
_geom_bond_distance
Zn1 O1 2.0039(13)
Zn1 O2 1.9949(13)
Zn1 N1 2.1593(15)
Zn1 N2 2.1599(16)
Zn1 N3 2.0281(19)
O1 C19 1.275(2)
O2 C29 1.273(2)
O11 C19 1.227(2)
O22 C29 1.231(2)
N1 C10 1.374(2)
N1 C18 1.314(2)
N2 C20 1.372(2)
N2 C28 1.319(2)
C10 C11 1.414(3)
C10 C15 1.417(3)
C11 C12 1.367(3)
C12 C13 1.409(3)
C13 C14 1.355(3)
C14 C15 1.418(3)
C15 C16 1.406(3)
C16 C17 1.364(3)
C17 C18 1.408(3)
C18 C19 1.526(3)
C20 C21 1.414(3)
C20 C25 1.416(3)
C21 C22 1.368(3)
C22 C23 1.410(3)
C23 C24 1.355(3)
C24 C25 1.421(3)
C25 C26 1.412(3)
C26 C27 1.360(3)
C27 C28 1.408(3)
C28 C29 1.524(3)

loop_
_geom_hbond_atom_site_label_D
_geom_hbond_atom_site_label_H
_geom_hbond_atom_site_label_A
_geom_hbond_distance_DH
_geom_hbond_distance_HA
_geom_hbond_distance_DA
_geom_hbond_angle_DHA
_geom_hbond_site_symmetry_A
_geom_hbond_publ_flag
N3 H3A O11 0.84(3) 2.04(3) 2.856(2) 161(2) 2 yes
N3 H3B O22 0.86(3) 2.02(3) 2.858(2) 162(2) 2_655 yes
